data_4314220
loop_
_publ_author_name
'Simon Thomas'
'Aston A. Eagle'
'Stephen A. Sproules'
'Jason P. Hill'
'Jonathan M. White'
'Edward R. T. Tiekink'
'Graham N. George'
'Charles G. Young'

_publ_section_title
;
 Redox Interplay of Oxo-Thio-Tungsten Centers with Sulfur-Donor Co-Ligands
;
_journal_name_full 'Inorganic Chemistry'
_journal_page_first 5909
_journal_page_last 5916
_journal_paper_doi 10.1021/ic030095g
_journal_volume 42
_journal_year 2003
_chemical_formula_sum 'C20 H26 B2 F4 N7 O S2 W'
_chemical_formula_weight 726.07
_chemical_name_systematic
;
{hydrotris(3,5-dimethylpyrazol-1-yl)borato}(pyridine 
-2-dithio)oxotungsten(IV) tetrafluoroborate
;
_space_group_IT_number 9
_symmetry_cell_setting monoclinic
_symmetry_space_group_name_Hall 'C -2yc'
_symmetry_space_group_name_H-M 'C 1 c 1'
_atom_sites_solution_hydrogens geom
_atom_sites_solution_primary direct
_atom_sites_solution_secondary difmap
_audit_creation_method SHELXL-97
_cell_angle_alpha 90.00
_cell_angle_beta 124.525(4)
_cell_angle_gamma 90.00
_cell_formula_units_Z 4
_cell_length_a 16.007(5)
_cell_length_b 14.091(4)
_cell_length_c 13.608(4)
_cell_measurement_reflns_used 1544
_cell_measurement_temperature 293(2)
_cell_measurement_theta_max 21.94
_cell_measurement_theta_min 2.14
_cell_volume 2528.8(13)
_computing_cell_refinement 'Bruker SMART'
_computing_data_collection 'Bruker SMART'
_computing_data_reduction 'Bruker SAINT'
_computing_molecular_graphics 'Bruker SHELXTL'
_computing_publication_material 'Bruker SHELXTL'
_computing_structure_refinement 'SHELXL-97 (Sheldrick, 1997)'
_computing_structure_solution 'Bruker SHELXTL'
_diffrn_ambient_temperature 293(2)
_diffrn_measured_fraction_theta_full 0.997
_diffrn_measured_fraction_theta_max 0.997
_diffrn_measurement_device_type 'CCD area detector'
_diffrn_measurement_method 'phi and omega scans'
_diffrn_radiation_monochromator graphite
_diffrn_radiation_source 'fine-focus sealed tube'
_diffrn_radiation_type MoK\a
_diffrn_radiation_wavelength 0.71073
_diffrn_reflns_av_R_equivalents 0.0416
_diffrn_reflns_av_sigmaI/netI 0.0798
_diffrn_reflns_limit_h_max 13
_diffrn_reflns_limit_h_min -19
_diffrn_reflns_limit_k_max 16
_diffrn_reflns_limit_k_min -12
_diffrn_reflns_limit_l_max 16
_diffrn_reflns_limit_l_min -15
_diffrn_reflns_number 5558
_diffrn_reflns_theta_full 25.00
_diffrn_reflns_theta_max 25.00
_diffrn_reflns_theta_min 2.12
_exptl_absorpt_coefficient_mu 4.793
_exptl_absorpt_correction_T_max 1.0
_exptl_absorpt_correction_T_min 0.71
_exptl_absorpt_correction_type multi-scan
_exptl_absorpt_process_details SADABS
_exptl_crystal_colour green
_exptl_crystal_density_diffrn 1.907
_exptl_crystal_density_meas 0
_exptl_crystal_density_method 'not measured'
_exptl_crystal_description needle
_exptl_crystal_F_000 1420
_exptl_crystal_size_max 0.40
_exptl_crystal_size_mid 0.10
_exptl_crystal_size_min 0.08
_refine_diff_density_max 3.074
_refine_diff_density_min -1.134
_refine_diff_density_rms 0.179
_refine_ls_abs_structure_details 'Flack H D (1983), Acta Cryst. A39, 876-881'
_refine_ls_abs_structure_Flack 0.26(2)
_refine_ls_extinction_method none
_refine_ls_goodness_of_fit_ref 1.030
_refine_ls_hydrogen_treatment mixed
_refine_ls_matrix_type full
_refine_ls_number_parameters 341
_refine_ls_number_reflns 3458
_refine_ls_number_restraints 8
_refine_ls_restrained_S_all 1.028
_refine_ls_R_factor_all 0.0753
_refine_ls_R_factor_gt 0.0536
_refine_ls_shift/su_max 0.000
_refine_ls_shift/su_mean 0.000
_refine_ls_structure_factor_coef Fsqd
_refine_ls_weighting_details 'calc w=1/[\s^2^(Fo^2^)+(0.0667P)^2^+0.0000P] where P=(Fo^2^+2Fc^2^)/3'
_refine_ls_weighting_scheme calc
_refine_ls_wR_factor_gt 0.1167
_refine_ls_wR_factor_ref 0.1246
_reflns_number_gt 2716
_reflns_number_total 3458
_reflns_threshold_expression 2sigma(I)
_cod_data_source_file ic030095g.cif
_cod_data_source_block jmwspr
_cod_depositor_comments
;
The following automatic conversions were performed:

'_symmetry_cell_setting' value 'Monoclinic' changed to 'monoclinic'
according to the built-in table from CIF Core dictionary named
'cif_core.dic' version 2.4.1 from
2010-06-29.

'_exptl_absorpt_correction_type' value 'multiscan'
changed to 'multi-scan' according to the built-in table from CIF Core
dictionary named 'cif_core.dic' version 2.4.1 from 2010-06-29.

Automatic conversion script
Id: cif_fix_values 1646 2011-03-28 12:23:43Z adriana 
;
_cod_database_code 4314220

loop_
_symmetry_equiv_pos_as_xyz
'x, y, z'
'x, -y, z+1/2'
'x+1/2, y+1/2, z'
'x+1/2, -y+1/2, z+1/2'

loop_
_atom_site_label
_atom_site_type_symbol
_atom_site_fract_x
_atom_site_fract_y
_atom_site_fract_z
_atom_site_U_iso_or_equiv
_atom_site_adp_type
_atom_site_occupancy
_atom_site_symmetry_multiplicity
_atom_site_calc_flag
_atom_site_refinement_flags
_atom_site_disorder_assembly
_atom_site_disorder_group
C2 C -0.3194(16) 0.9145(16) -0.180(2) 0.063(7) Uani 1 1 d . . .
H2 H -0.3749 0.9111 -0.2591 0.076 Uiso 1 1 calc R . .
C3 C -0.3292(14) 0.9440(15) -0.096(2) 0.074(6) Uani 1 1 d . . .
H3 H -0.3933 0.9549 -0.1124 0.089 Uiso 1 1 calc R . .
C4 C -0.2440(14) 0.9586(13) 0.0173(17) 0.065(5) Uani 1 1 d . . .
H4 H -0.2500 0.9853 0.0756 0.079 Uiso 1 1 calc R . .
C5 C -0.1540(14) 0.9350(11) 0.0432(16) 0.054(4) Uani 1 1 d . . .
H5 H -0.0973 0.9439 0.1205 0.064 Uiso 1 1 calc R . .
C11 C -0.115(2) 1.102(2) -0.107(3) 0.086(9) Uani 1 1 d . . .
H11A H -0.1233 1.0592 -0.1675 0.129 Uiso 1 1 calc R . .
H11B H -0.1226 1.1659 -0.1345 0.129 Uiso 1 1 calc R . .
H11C H -0.1657 1.0881 -0.0924 0.129 Uiso 1 1 calc R . .
C15 C 0.2267(17) 1.1754(14) 0.249(2) 0.077(6) Uani 1 1 d . . .
H15A H 0.2845 1.1340 0.2852 0.116 Uiso 1 1 calc R . .
H15B H 0.2166 1.1975 0.3080 0.116 Uiso 1 1 calc R . .
H15C H 0.2381 1.2286 0.2136 0.116 Uiso 1 1 calc R . .
C21 C -0.0395(16) 0.7350(15) 0.2089(19) 0.079(6) Uani 1 1 d . . .
H21A H -0.0329 0.6977 0.2719 0.118 Uiso 1 1 calc R . .
H21B H -0.0422 0.6938 0.1509 0.118 Uiso 1 1 calc R . .
H21C H -0.1006 0.7719 0.1714 0.118 Uiso 1 1 calc R . .
C22 C 0.0484(15) 0.7990(13) 0.2584(18) 0.059(5) Uani 1 1 d . . .
C25 C 0.2798(17) 0.9216(18) 0.4788(19) 0.091(7) Uani 1 1 d . . .
H25A H 0.3368 0.9029 0.4776 0.136 Uiso 1 1 calc R . .
H25B H 0.2898 0.9009 0.5519 0.136 Uiso 1 1 calc R . .
H25C H 0.2734 0.9895 0.4732 0.136 Uiso 1 1 calc R . .
C31 C 0.1296(14) 0.7285(12) -0.0900(17) 0.060(5) Uani 1 1 d . . .
H31A H 0.1655 0.7117 -0.1250 0.090 Uiso 1 1 calc R . .
H31B H 0.0663 0.7578 -0.1492 0.090 Uiso 1 1 calc R . .
H31C H 0.1170 0.6724 -0.0603 0.090 Uiso 1 1 calc R . .
C35 C 0.4048(13) 0.9223(16) 0.2474(16) 0.071(6) Uani 1 1 d . . .
H35A H 0.3932 0.9799 0.2756 0.107 Uiso 1 1 calc R . .
H35B H 0.4416 0.9363 0.2127 0.107 Uiso 1 1 calc R . .
H35C H 0.4436 0.8792 0.3129 0.107 Uiso 1 1 calc R . .
O1 O -0.0252(10) 0.7391(8) -0.0019(14) 0.061(4) Uani 1 1 d . . .
B2 B 0.5413(12) 0.9345(11) 0.0518(12) 0.13(2) Uani 1 1 d D . .
F1 F 0.486(2) 0.942(3) 0.087(3) 0.31(2) Uani 1 1 d D . .
F2 F 0.616(2) 0.8991(16) 0.143(2) 0.227(16) Uani 1 1 d D . .
F3 F 0.5648(14) 1.0154(11) 0.0402(16) 0.126(6) Uani 1 1 d D . .
F4 F 0.489(2) 0.8880(13) -0.0415(14) 0.226(18) Uani 1 1 d D . .
C1 C -0.226(2) 0.889(2) -0.148(2) 0.054(7) Uani 1 1 d . . .
C12 C -0.0194(16) 1.0895(15) -0.003(3) 0.065(6) Uani 1 1 d . . .
C13 C 0.0434(18) 1.1651(14) 0.066(2) 0.073(6) Uani 1 1 d . . .
H13 H 0.0274 1.2294 0.0555 0.087 Uiso 1 1 calc R . .
C14 C 0.1360(17) 1.1233(19) 0.155(2) 0.059(6) Uani 1 1 d . . .
C23 C 0.1205(17) 0.8171(15) 0.3728(19) 0.070(5) Uani 1 1 d . . .
H23 H 0.1243 0.7917 0.4384 0.084 Uiso 1 1 calc R . .
C24 C 0.1864(16) 0.8780(13) 0.3766(17) 0.065(5) Uani 1 1 d . . .
C32 C 0.1881(12) 0.7920(12) 0.0040(15) 0.048(4) Uani 1 1 d . . .
C33 C 0.2884(13) 0.8152(13) 0.0699(17) 0.058(5) Uani 1 1 d . . .
H33 H 0.3367 0.7922 0.0583 0.070 Uiso 1 1 calc R . .
C34 C 0.3056(17) 0.8779(15) 0.156(2) 0.055(6) Uani 1 1 d . . .
N1 N -0.1424(11) 0.8992(12) -0.0371(13) 0.047(4) Uani 1 1 d . . .
N11 N 0.0331(10) 1.0062(9) 0.0478(13) 0.054(4) Uani 1 1 d . . .
N12 N 0.1285(12) 1.0327(11) 0.1390(13) 0.052(4) Uani 1 1 d . . .
N21 N 0.0667(19) 0.8455(11) 0.186(2) 0.054(6) Uani 1 1 d . . .
N22 N 0.1553(10) 0.8975(9) 0.2644(12) 0.045(3) Uani 1 1 d . . .
N31 N 0.1495(12) 0.8452(10) 0.0538(14) 0.046(4) Uani 1 1 d . . .
N32 N 0.2227(15) 0.8968(16) 0.1431(16) 0.043(4) Uani 1 1 d . . .
W1 W 0.0005(3) 0.85200(4) 0.0045(3) 0.0436(2) Uani 1 1 d . . .
B1 B 0.2016(14) 0.9605(14) 0.2157(18) 0.051(5) Uani 1 1 d . . .
H1 H 0.2645 0.9898 0.2811 0.061 Uiso 1 1 calc R . .
S1 S -0.0675(6) 0.8829(5) -0.1945(6) 0.0578(15) Uani 1 1 d . . .
S2 S -0.2130(5) 0.8467(4) -0.2582(5) 0.0686(14) Uani 1 1 d . . .

loop_
_atom_site_aniso_label
_atom_site_aniso_U_11
_atom_site_aniso_U_22
_atom_site_aniso_U_33
_atom_site_aniso_U_23
_atom_site_aniso_U_13
_atom_site_aniso_U_12
C2 0.033(12) 0.062(16) 0.069(15) -0.017(11) 0.013(11) 0.001(10)
C3 0.043(10) 0.077(14) 0.101(16) -0.006(12) 0.041(11) 0.013(9)
C4 0.057(11) 0.081(14) 0.067(12) -0.001(10) 0.040(10) 0.019(10)
C5 0.060(11) 0.047(10) 0.058(10) -0.001(8) 0.035(9) 0.009(8)
C11 0.053(14) 0.081(19) 0.10(2) 0.033(17) 0.027(14) 0.021(15)
C15 0.077(14) 0.061(12) 0.104(16) -0.022(11) 0.057(13) -0.014(10)
C21 0.074(14) 0.085(15) 0.097(16) 0.015(12) 0.061(13) -0.015(11)
C22 0.070(12) 0.056(11) 0.085(14) -0.002(9) 0.065(12) -0.002(9)
C25 0.078(15) 0.107(19) 0.065(14) 0.003(12) 0.029(12) 0.015(13)
C31 0.063(11) 0.046(10) 0.078(13) -0.021(9) 0.043(10) -0.013(8)
C35 0.038(10) 0.118(18) 0.058(12) 0.001(11) 0.027(9) 0.005(10)
O1 0.072(11) 0.068(7) 0.079(7) 0.038(7) 0.064(9) 0.033(6)
B2 0.057(16) 0.10(3) 0.17(4) -0.06(3) 0.03(2) 0.012(19)
F1 0.19(3) 0.58(7) 0.24(4) 0.01(4) 0.17(3) -0.06(4)
F2 0.20(3) 0.116(16) 0.17(2) 0.032(13) -0.013(19) 0.025(14)
F3 0.154(14) 0.078(10) 0.138(14) -0.017(9) 0.078(12) -0.020(9)
F4 0.30(3) 0.074(12) 0.077(12) -0.009(8) -0.026(17) -0.074(15)
C1 0.042(14) 0.040(13) 0.075(17) -0.016(12) 0.030(13) -0.020(12)
C12 0.051(18) 0.090(15) 0.075(13) -0.015(15) 0.049(14) -0.005(11)
C13 0.095(18) 0.056(12) 0.110(16) -0.020(11) 0.083(15) -0.030(11)
C14 0.047(13) 0.088(18) 0.058(13) -0.030(11) 0.039(11) -0.012(10)
C23 0.077(14) 0.086(14) 0.061(13) 0.011(10) 0.047(11) 0.015(11)
C24 0.065(12) 0.074(13) 0.061(12) 0.007(9) 0.039(10) 0.019(10)
C32 0.045(9) 0.055(10) 0.059(10) 0.008(8) 0.040(8) 0.014(8)
C33 0.044(10) 0.062(11) 0.076(12) 0.024(10) 0.038(9) 0.019(8)
C34 0.034(10) 0.053(15) 0.068(14) 0.006(10) 0.022(10) -0.001(9)
N1 0.036(8) 0.056(11) 0.047(9) 0.004(8) 0.022(7) -0.007(8)
N11 0.043(9) 0.036(7) 0.069(10) 0.002(6) 0.025(7) 0.005(6)
N12 0.061(9) 0.044(9) 0.054(9) -0.023(7) 0.035(8) -0.013(8)
N21 0.057(11) 0.047(11) 0.087(16) 0.005(9) 0.058(12) 0.002(8)
N22 0.034(8) 0.048(8) 0.057(9) -0.006(6) 0.029(7) 0.008(6)
N31 0.043(8) 0.064(11) 0.043(8) 0.000(8) 0.031(7) 0.009(7)
N32 0.039(11) 0.051(12) 0.046(11) -0.010(9) 0.028(9) -0.017(10)
W1 0.0348(3) 0.0498(3) 0.0502(3) -0.0070(6) 0.0265(2) -0.0010(6)
B1 0.037(10) 0.052(12) 0.061(12) -0.016(9) 0.027(9) -0.007(9)
S1 0.047(3) 0.083(4) 0.048(3) 0.008(3) 0.029(3) 0.004(3)
S2 0.050(3) 0.099(4) 0.051(3) -0.017(3) 0.025(2) 0.001(3)

loop_
_atom_type_symbol
_atom_type_description
_atom_type_scat_dispersion_real
_atom_type_scat_dispersion_imag
_atom_type_scat_source
C C 0.0033 0.0016 'International Tables Vol C Tables 4.2.6.8 and 6.1.1.4'
H H 0.0000 0.0000 'International Tables Vol C Tables 4.2.6.8 and 6.1.1.4'
N N 0.0061 0.0033 'International Tables Vol C Tables 4.2.6.8 and 6.1.1.4'
W W -0.8490 6.8722 'International Tables Vol C Tables 4.2.6.8 and 6.1.1.4'
O O 0.0106 0.0060 'International Tables Vol C Tables 4.2.6.8 and 6.1.1.4'
B B 0.0013 0.0007 'International Tables Vol C Tables 4.2.6.8 and 6.1.1.4'
S S 0.1246 0.1234 'International Tables Vol C Tables 4.2.6.8 and 6.1.1.4'
F F 0.0171 0.0103 'International Tables Vol C Tables 4.2.6.8 and 6.1.1.4'

loop_
_geom_angle_atom_site_label_1
_geom_angle_atom_site_label_2
_geom_angle_atom_site_label_3
_geom_angle
_geom_angle_site_symmetry_1
_geom_angle_site_symmetry_3
_geom_angle_publ_flag
C3 C2 C1 117(2) . . ?
C3 C2 H2 121.3 . . ?
C1 C2 H2 121.3 . . ?
C2 C3 C4 119.5(17) . . ?
C2 C3 H3 120.2 . . ?
C4 C3 H3 120.2 . . ?
C5 C4 C3 120.1(18) . . ?
C5 C4 H4 119.9 . . ?
C3 C4 H4 119.9 . . ?
N1 C5 C4 121.7(17) . . ?
N1 C5 H5 119.2 . . ?
C4 C5 H5 119.2 . . ?
C12 C11 H11A 109.5 . . ?
C12 C11 H11B 109.5 . . ?
H11A C11 H11B 109.5 . . ?
C12 C11 H11C 109.5 . . ?
H11A C11 H11C 109.5 . . ?
H11B C11 H11C 109.5 . . ?
C14 C15 H15A 109.5 . . ?
C14 C15 H15B 109.5 . . ?
H15A C15 H15B 109.5 . . ?
C14 C15 H15C 109.5 . . ?
H15A C15 H15C 109.5 . . ?
H15B C15 H15C 109.5 . . ?
C22 C21 H21A 109.5 . . ?
C22 C21 H21B 109.5 . . ?
H21A C21 H21B 109.5 . . ?
C22 C21 H21C 109.5 . . ?
H21A C21 H21C 109.5 . . ?
H21B C21 H21C 109.5 . . ?
C23 C22 N21 110.8(19) . . ?
C23 C22 C21 128.4(19) . . ?
N21 C22 C21 120.8(19) . . ?
C24 C25 H25A 109.5 . . ?
C24 C25 H25B 109.5 . . ?
H25A C25 H25B 109.5 . . ?
C24 C25 H25C 109.5 . . ?
H25A C25 H25C 109.5 . . ?
H25B C25 H25C 109.5 . . ?
C32 C31 H31A 109.5 . . ?
C32 C31 H31B 109.5 . . ?
H31A C31 H31B 109.5 . . ?
C32 C31 H31C 109.5 . . ?
H31A C31 H31C 109.5 . . ?
H31B C31 H31C 109.5 . . ?
C34 C35 H35A 109.5 . . ?
C34 C35 H35B 109.5 . . ?
H35A C35 H35B 109.5 . . ?
C34 C35 H35C 109.5 . . ?
H35A C35 H35C 109.5 . . ?
H35B C35 H35C 109.5 . . ?
F1 B2 F2 99(3) . . ?
F1 B2 F3 108(3) . . ?
F2 B2 F3 107.8(18) . . ?
F1 B2 F4 103(3) . . ?
F2 B2 F4 121(2) . . ?
F3 B2 F4 115.7(17) . . ?
N1 C1 C2 124(3) . . ?
N1 C1 S2 118(2) . . ?
C2 C1 S2 118(2) . . ?
N11 C12 C11 129(2) . . ?
N11 C12 C13 108(2) . . ?
C11 C12 C13 123(2) . . ?
C12 C13 C14 105(2) . . ?
C12 C13 H13 127.3 . . ?
C14 C13 H13 127.3 . . ?
N12 C14 C13 108.4(18) . . ?
N12 C14 C15 126(2) . . ?
C13 C14 C15 125(2) . . ?
C22 C23 C24 108.0(18) . . ?
C22 C23 H23 126.0 . . ?
C24 C23 H23 126.0 . . ?
C23 C24 N22 108.2(18) . . ?
C23 C24 C25 131.1(19) . . ?
N22 C24 C25 120.7(19) . . ?
C33 C32 N31 103.7(16) . . ?
C33 C32 C31 133.1(16) . . ?
N31 C32 C31 123.1(15) . . ?
C34 C33 C32 108.0(17) . . ?
C34 C33 H33 126.0 . . ?
C32 C33 H33 126.0 . . ?
N32 C34 C33 109.5(18) . . ?
N32 C34 C35 124(2) . . ?
C33 C34 C35 126(2) . . ?
C5 N1 C1 117.0(18) . . ?
C5 N1 W1 122.6(12) . . ?
C1 N1 W1 120.3(16) . . ?
N12 N11 C12 105.8(14) . . ?
N12 N11 W1 118.6(10) . . ?
C12 N11 W1 135.3(13) . . ?
C14 N12 N11 112.0(17) . . ?
C14 N12 B1 127.7(17) . . ?
N11 N12 B1 119.5(14) . . ?
C22 N21 N22 104(2) . . ?
C22 N21 W1 135.9(18) . . ?
N22 N21 W1 119.6(14) . . ?
C24 N22 N21 108.5(16) . . ?
C24 N22 B1 131.0(15) . . ?
N21 N22 B1 120.5(15) . . ?
N32 N31 C32 110.0(16) . . ?
N32 N31 W1 121.6(12) . . ?
C32 N31 W1 128.4(12) . . ?
C34 N32 N31 108.7(19) . . ?
C34 N32 B1 130.1(18) . . ?
N31 N32 B1 121.2(17) . . ?
O1 W1 N21 87.9(7) . . ?
O1 W1 N31 100.4(5) . . ?
N21 W1 N31 84.0(8) . . ?
O1 W1 N1 95.2(6) . . ?
N21 W1 N1 94.4(7) . . ?
N31 W1 N1 164.3(7) . . ?
O1 W1 N11 167.3(6) . . ?
N21 W1 N11 81.0(6) . . ?
N31 W1 N11 84.6(5) . . ?
N1 W1 N11 79.7(6) . . ?
O1 W1 S1 100.6(6) . . ?
N21 W1 S1 171.5(5) . . ?
N31 W1 S1 94.5(5) . . ?
N1 W1 S1 84.8(4) . . ?
N11 W1 S1 90.6(4) . . ?
N12 B1 N32 109.5(16) . . ?
N12 B1 N22 109.1(14) . . ?
N32 B1 N22 106.4(15) . . ?
N12 B1 H1 110.6 . . ?
N32 B1 H1 110.6 . . ?
N22 B1 H1 110.6 . . ?
S2 S1 W1 96.7(3) . . ?
C1 S2 S1 102.4(9) . . ?

loop_
_geom_bond_atom_site_label_1
_geom_bond_atom_site_label_2
_geom_bond_distance
_geom_bond_site_symmetry_2
_geom_bond_publ_flag
C2 C3 1.31(3) . ?
C2 C1 1.34(3) . ?
C2 H2 0.9300 . ?
C3 C4 1.38(3) . ?
C3 H3 0.9300 . ?
C4 C5 1.32(2) . ?
C4 H4 0.9300 . ?
C5 N1 1.31(2) . ?
C5 H5 0.9300 . ?
C11 C12 1.39(4) . ?
C11 H11A 0.9600 . ?
C11 H11B 0.9600 . ?
C11 H11C 0.9600 . ?
C15 C14 1.47(3) . ?
C15 H15A 0.9600 . ?
C15 H15B 0.9600 . ?
C15 H15C 0.9600 . ?
C21 C22 1.47(2) . ?
C21 H21A 0.9600 . ?
C21 H21B 0.9600 . ?
C21 H21C 0.9600 . ?
C22 C23 1.34(3) . ?
C22 N21 1.34(3) . ?
C25 C24 1.48(3) . ?
C25 H25A 0.9600 . ?
C25 H25B 0.9600 . ?
C25 H25C 0.9600 . ?
C31 C32 1.40(2) . ?
C31 H31A 0.9600 . ?
C31 H31B 0.9600 . ?
C31 H31C 0.9600 . ?
C35 C34 1.49(3) . ?
C35 H35A 0.9600 . ?
C35 H35B 0.9600 . ?
C35 H35C 0.9600 . ?
O1 W1 1.632(12) . ?
B2 F1 1.238(10) . ?
B2 F2 1.239(9) . ?
B2 F3 1.239(9) . ?
B2 F4 1.240(9) . ?
C1 N1 1.34(3) . ?
C1 S2 1.74(3) . ?
C12 N11 1.38(2) . ?
C12 C13 1.40(3) . ?
C13 C14 1.41(4) . ?
C13 H13 0.9300 . ?
C14 N12 1.29(3) . ?
C23 C24 1.34(3) . ?
C23 H23 0.9300 . ?
C24 N22 1.34(2) . ?
C32 C33 1.36(2) . ?
C32 N31 1.37(2) . ?
C33 C34 1.36(3) . ?
C33 H33 0.9300 . ?
C34 N32 1.27(3) . ?
N1 W1 2.128(15) . ?
N11 N12 1.365(18) . ?
N11 W1 2.235(13) . ?
N12 B1 1.45(3) . ?
N21 N22 1.40(3) . ?
N21 W1 2.07(3) . ?
N22 B1 1.53(2) . ?
N31 N32 1.33(2) . ?
N31 W1 2.082(16) . ?
N32 B1 1.51(3) . ?
W1 S1 2.317(7) . ?
B1 H1 0.9800 . ?
S1 S2 2.037(9) . ?

loop_
_geom_torsion_atom_site_label_1
_geom_torsion_atom_site_label_2
_geom_torsion_atom_site_label_3
_geom_torsion_atom_site_label_4
_geom_torsion
_geom_torsion_site_symmetry_1
_geom_torsion_site_symmetry_2
_geom_torsion_site_symmetry_3
_geom_torsion_site_symmetry_4
_geom_torsion_publ_flag
C1 C2 C3 C4 8(4) . . . . ?
C2 C3 C4 C5 -6(3) . . . . ?
C3 C4 C5 N1 1(3) . . . . ?
C3 C2 C1 N1 -5(4) . . . . ?
C3 C2 C1 S2 178.1(19) . . . . ?
N11 C12 C13 C14 3(2) . . . . ?
C11 C12 C13 C14 -174(3) . . . . ?
C12 C13 C14 N12 1(2) . . . . ?
C12 C13 C14 C15 179(2) . . . . ?
N21 C22 C23 C24 1(2) . . . . ?
C21 C22 C23 C24 178.7(19) . . . . ?
C22 C23 C24 N22 0(2) . . . . ?
C22 C23 C24 C25 180(2) . . . . ?
N31 C32 C33 C34 1(2) . . . . ?
C31 C32 C33 C34 -176(2) . . . . ?
C32 C33 C34 N32 -3(3) . . . . ?
C32 C33 C34 C35 -180(2) . . . . ?
C4 C5 N1 C1 1(3) . . . . ?
C4 C5 N1 W1 -176.0(14) . . . . ?
C2 C1 N1 C5 0(4) . . . . ?
S2 C1 N1 C5 177.4(15) . . . . ?
C2 C1 N1 W1 178(2) . . . . ?
S2 C1 N1 W1 -5(3) . . . . ?
C11 C12 N11 N12 171(3) . . . . ?
C13 C12 N11 N12 -5(2) . . . . ?
C11 C12 N11 W1 -2(4) . . . . ?
C13 C12 N11 W1 -179.1(14) . . . . ?
C13 C14 N12 N11 -4(2) . . . . ?
C15 C14 N12 N11 178(2) . . . . ?
C13 C14 N12 B1 -173.5(17) . . . . ?
C15 C14 N12 B1 8(3) . . . . ?
C12 N11 N12 C14 6(2) . . . . ?
W1 N11 N12 C14 -178.8(13) . . . . ?
C12 N11 N12 B1 176.3(17) . . . . ?
W1 N11 N12 B1 -9(2) . . . . ?
C23 C22 N21 N22 -2(2) . . . . ?
C21 C22 N21 N22 -179.4(17) . . . . ?
C23 C22 N21 W1 176.2(16) . . . . ?
C21 C22 N21 W1 -1(3) . . . . ?
C23 C24 N22 N21 -1(2) . . . . ?
C25 C24 N22 N21 178.9(17) . . . . ?
C23 C24 N22 B1 -178.8(17) . . . . ?
C25 C24 N22 B1 1(3) . . . . ?
C22 N21 N22 C24 1.6(19) . . . . ?
W1 N21 N22 C24 -176.7(12) . . . . ?
C22 N21 N22 B1 179.8(15) . . . . ?
W1 N21 N22 B1 1(2) . . . . ?
C33 C32 N31 N32 0(2) . . . . ?
C31 C32 N31 N32 178.2(18) . . . . ?
C33 C32 N31 W1 179.6(12) . . . . ?
C31 C32 N31 W1 -2(3) . . . . ?
C33 C34 N32 N31 3(3) . . . . ?
C35 C34 N32 N31 180.0(19) . . . . ?
C33 C34 N32 B1 179(2) . . . . ?
C35 C34 N32 B1 -4(4) . . . . ?
C32 N31 N32 C34 -2(2) . . . . ?
W1 N31 N32 C34 178.7(15) . . . . ?
C32 N31 N32 B1 -178.6(18) . . . . ?
W1 N31 N32 B1 2(3) . . . . ?
C22 N21 W1 O1 -36(2) . . . . ?
N22 N21 W1 O1 141.8(14) . . . . ?
C22 N21 W1 N31 -137(2) . . . . ?
N22 N21 W1 N31 41.2(14) . . . . ?
C22 N21 W1 N1 59(2) . . . . ?
N22 N21 W1 N1 -123.1(14) . . . . ?
C22 N21 W1 N11 138(2) . . . . ?
N22 N21 W1 N11 -44.3(13) . . . . ?
C22 N21 W1 S1 143(4) . . . . ?
N22 N21 W1 S1 -39(6) . . . . ?
N32 N31 W1 O1 -131.3(16) . . . . ?
C32 N31 W1 O1 49.4(16) . . . . ?
N32 N31 W1 N21 -44.5(15) . . . . ?
C32 N31 W1 N21 136.2(16) . . . . ?
N32 N31 W1 N1 41(3) . . . . ?
C32 N31 W1 N1 -139(2) . . . . ?
N32 N31 W1 N11 37.0(15) . . . . ?
C32 N31 W1 N11 -142.3(15) . . . . ?
N32 N31 W1 S1 127.1(15) . . . . ?
C32 N31 W1 S1 -52.2(15) . . . . ?
C5 N1 W1 O1 105.3(15) . . . . ?
C1 N1 W1 O1 -71.9(18) . . . . ?
C5 N1 W1 N21 17.0(15) . . . . ?
C1 N1 W1 N21 -160.2(18) . . . . ?
C5 N1 W1 N31 -67(3) . . . . ?
C1 N1 W1 N31 116(3) . . . . ?
C5 N1 W1 N11 -63.0(14) . . . . ?
C1 N1 W1 N11 119.8(18) . . . . ?
C5 N1 W1 S1 -154.5(14) . . . . ?
C1 N1 W1 S1 28.3(17) . . . . ?
N12 N11 W1 O1 80(3) . . . . ?
C12 N11 W1 O1 -107(3) . . . . ?
N12 N11 W1 N21 50.6(13) . . . . ?
C12 N11 W1 N21 -136(2) . . . . ?
N12 N11 W1 N31 -34.2(12) . . . . ?
C12 N11 W1 N31 139(2) . . . . ?
N12 N11 W1 N1 146.8(13) . . . . ?
C12 N11 W1 N1 -40.1(19) . . . . ?
N12 N11 W1 S1 -128.7(12) . . . . ?
C12 N11 W1 S1 44.4(19) . . . . ?
C14 N12 B1 N32 -129(2) . . . . ?
N11 N12 B1 N32 63(2) . . . . ?
C14 N12 B1 N22 115(2) . . . . ?
N11 N12 B1 N22 -53(2) . . . . ?
C34 N32 B1 N12 122(3) . . . . ?
N31 N32 B1 N12 -62(2) . . . . ?
C34 N32 B1 N22 -120(3) . . . . ?
N31 N32 B1 N22 56(2) . . . . ?
C24 N22 B1 N12 -121.8(18) . . . . ?
N21 N22 B1 N12 61(2) . . . . ?
C24 N22 B1 N32 120.2(19) . . . . ?
N21 N22 B1 N32 -58(2) . . . . ?
O1 W1 S1 S2 60.5(5) . . . . ?
N21 W1 S1 S2 -118(5) . . . . ?
N31 W1 S1 S2 162.0(5) . . . . ?
N1 W1 S1 S2 -33.8(5) . . . . ?
N11 W1 S1 S2 -113.4(5) . . . . ?
N1 C1 S2 S1 -25(2) . . . . ?
C2 C1 S2 S1 152(2) . . . . ?
W1 S1 S2 C1 38.1(11) . . . . ?
